data_2003208
loop_
_publ_author_name
'Mukherjee, Monika'
'Mukherjee, Alok K.'
'Das, Sarbani'
'Mukherjee, Debabrata'
'Helliwell, Madeleine'

_publ_section_title
;
 (+-)-7,7,9\b-Trimethyl-6(\aH)-cis-tricyclo[6.3.1.0^1,6^]dodecan-2-one
;
_journal_coden_ASTM ACSCEE
_journal_issue 2
_journal_name_full
;
 Acta Crystallographica, Section C: Crystal Structure Communications
;
_journal_page_first 280
_journal_page_last 282
_journal_paper_doi 10.1107/S0108270194008632
_journal_volume 51
_journal_year 1995
_chemical_formula_moiety 'C15 H24 O'
_chemical_formula_sum 'C15 H24 O'
_chemical_formula_weight 220.34
_space_group_IT_number 19
_symmetry_space_group_name_Hall 'P 2ac 2ab'
_symmetry_space_group_name_H-M 'P 21 21 21'
_cell_angle_alpha 90.00(3)
_cell_angle_beta 90.00(3)
_cell_angle_gamma 90.00(3)
_cell_formula_units_Z 4
_cell_length_a 9.958(3)
_cell_length_b 9.961(4)
_cell_length_c 12.978(6)
_cell_measurement_reflns_used 20
_cell_measurement_temperature 294(2)
_cell_measurement_theta_max 20
_cell_measurement_theta_min 10
_cell_volume 1287.3(9)
_diffrn_measurement_device 'AFC-5 diffractometer'
_diffrn_measurement_method 2\q-\w
_diffrn_radiation_type 'Cu K\a'
_diffrn_radiation_wavelength 1.5418
_diffrn_reflns_av_R_equivalents ?
_diffrn_reflns_limit_h_max 11
_diffrn_reflns_limit_h_min 0
_diffrn_reflns_limit_k_max 11
_diffrn_reflns_limit_k_min 0
_diffrn_reflns_limit_l_max 14
_diffrn_reflns_limit_l_min 0
_diffrn_reflns_number 1111
_diffrn_reflns_theta_max 59.94
_diffrn_standards_decay_% 4.8
_diffrn_standards_interval_count 150
_diffrn_standards_number 3
_exptl_absorpt_coefficient_mu 0.518
_exptl_absorpt_correction_T_max 1.000
_exptl_absorpt_correction_T_min 0.895
_exptl_absorpt_correction_type empirical
_exptl_crystal_colour colourless
_exptl_crystal_density_diffrn 1.137
_exptl_crystal_description block
_exptl_crystal_size_max 0.5
_exptl_crystal_size_mid 0.5
_exptl_crystal_size_min 0.25
_refine_diff_density_max 0.16
_refine_diff_density_min -0.22
_refine_ls_extinction_method none
_refine_ls_goodness_of_fit_all 0.874
_refine_ls_goodness_of_fit_obs 0.841
_refine_ls_hydrogen_treatment iso
_refine_ls_number_parameters 241
_refine_ls_number_reflns 1111
_refine_ls_R_factor_obs 0.0502
_refine_ls_shift/esd_max 0.19
_refine_ls_structure_factor_coef Fsqd
_refine_ls_weighting_scheme
; calc w = 1/[\s^2^(F~o~^2^)+(0.1095P)^2^+0.4469P]
where P = (F~o~^2^+2F~c~^2^)/3
;
_refine_ls_wR_factor_all 0.1312
_refine_ls_wR_factor_obs 0.1217
_reflns_number_observed 1049
_reflns_number_total 1111
_reflns_observed_criterion >2\s(I)
_cod_database_code 2003208

loop_
_symmetry_equiv_pos_as_xyz
'x, y, z'
'-x+1/2, -y, z+1/2'
'x+1/2, -y+1/2, -z'
'-x, y+1/2, -z+1/2'

loop_
_atom_site_aniso_label
_atom_site_aniso_U_11
_atom_site_aniso_U_12
_atom_site_aniso_U_13
_atom_site_aniso_U_22
_atom_site_aniso_U_23
_atom_site_aniso_U_33
O1 0.074(2) -0.0115(15) -0.0073(15) 0.079(2) 0.036(2) 0.074(2)
C1 0.037(2) 0.0007(13) 0.0006(12) 0.040(2) 0.0006(13) 0.0402(14)
C2 0.052(2) 0.002(2) 0.004(2) 0.051(2) 0.0060(15) 0.044(2)
C3 0.065(3) -0.014(3) -0.023(2) 0.105(3) 0.024(3) 0.057(2)
C4 0.038(2) -0.008(2) -0.010(2) 0.107(4) 0.007(3) 0.066(2)
C5 0.039(2) 0.003(2) 0.003(2) 0.084(3) 0.005(2) 0.057(2)
C6 0.0364(15) 0.0000(13) 0.0009(12) 0.039(2) -0.0004(13) 0.0419(15)
C7 0.044(2) -0.0056(15) 0.0000(13) 0.049(2) -0.0025(14) 0.0406(15)
C8 0.048(2) -0.0100(14) -0.0099(14) 0.040(2) -0.0001(14) 0.0465(15)
C9 0.041(2) 0.001(2) -0.007(2) 0.053(2) 0.013(2) 0.064(2)
C10 0.046(2) 0.009(2) 0.004(2) 0.044(2) -0.001(2) 0.073(2)
C11 0.042(2) -0.001(2) 0.006(2) 0.056(2) -0.011(2) 0.051(2)
C12 0.047(2) -0.0063(15) 0.001(2) 0.039(2) 0.0024(14) 0.050(2)
C13 0.038(2) 0.002(2) -0.005(2) 0.087(3) 0.013(3) 0.101(3)
C14 0.075(3) 0.001(2) 0.006(2) 0.072(2) -0.015(2) 0.054(2)
C15 0.065(2) -0.014(2) -0.004(2) 0.067(2) 0.011(2) 0.045(2)

loop_
_atom_site_label
_atom_site_occupancy
_atom_site_fract_x
_atom_site_fract_y
_atom_site_fract_z
_atom_site_U_iso_or_equiv
O1 1 0.0535(3) 0.1891(3) -0.2387(2) 0.0756(9)
C1 1 0.0728(3) 0.0358(3) -0.0994(2) 0.0390(7)
C2 1 0.0021(4) 0.0987(3) -0.1903(2) 0.0491(8)
C3 1 -0.1324(5) 0.0417(6) -0.2210(3) 0.0758(13)
C4 1 -0.2199(4) -0.0062(6) -0.1333(3) 0.0701(12)
C5 1 -0.1646(4) 0.0368(5) -0.0290(3) 0.0598(10)
C6 1 -0.0236(3) -0.0186(3) -0.0147(2) 0.0390(7)
C7 1 0.0481(3) 0.0110(3) 0.0905(2) 0.0446(8)
C8 1 0.1922(3) 0.0537(3) 0.0566(2) 0.0449(8)
C9 1 0.2890(3) -0.0637(4) 0.0318(3) 0.0526(9)
C10 1 0.2338(4) -0.1533(3) -0.0541(3) 0.0547(9)
C11 1 0.1640(3) -0.0781(4) -0.1413(3) 0.0497(8)
C12 1 0.1641(4) 0.1329(3) -0.0415(3) 0.0452(8)
C13 1 0.4296(4) -0.0111(6) 0.0071(5) 0.0752(13)
C14 1 -0.0143(5) 0.1283(4) 0.1492(3) 0.0671(11)
C15 1 0.0432(4) -0.1097(4) 0.1624(3) 0.0590(10)
H31 1 -0.1671(42) 0.0991(43) -0.2600(28) 0.073(11)
H32 1 -0.1086(73) -0.0253(66) -0.2739(47) 0.153(22)
H41 1 -0.3137(47) 0.0247(43) -0.1465(34) 0.090(13)
H42 1 -0.2264(57) -0.1093(54) -0.1361(40) 0.124(19)
H51 1 -0.1682(47) 0.1454(44) -0.0251(35) 0.091(13)
H52 1 -0.2197(41) -0.0107(37) 0.0270(29) 0.081(12)
H6 1 -0.0323(30) -0.1125(27) -0.0230(21) 0.037(7)
H8 1 0.2328(33) 0.1119(30) 0.1118(22) 0.047(8)
H9 1 0.3012(40) -0.1196(36) 0.0884(28) 0.065(10)
H101 1 0.1677(32) -0.2123(32) -0.0260(24) 0.055(9)
H102 1 0.3046(41) -0.2087(39) -0.0868(28) 0.079(12)
H111 1 0.2273(39) -0.0386(37) -0.1889(26) 0.065(10)
H112 1 0.1117(40) -0.1459(36) -0.1818(29) 0.067(10)
H121 1 0.2447(27) 0.1558(28) -0.0812(21) 0.036(7)
H122 1 0.1232(33) 0.2223(36) -0.0256(26) 0.062(10)
H131 1 0.4605(47) 0.0496(46) 0.0604(31) 0.096(14)
H132 1 0.4886(43) -0.0766(42) 0.0054(34) 0.092(14)
H133 1 0.4355(44) 0.0474(43) -0.0654(29) 0.082(12)
H141 1 -0.1095(37) 0.1120(34) 0.1684(25) 0.058(9)
H142 1 -0.0107(37) 0.2181(37) 0.1092(30) 0.077(11)
H143 1 0.0314(45) 0.1238(43) 0.2153(33) 0.088(13)
H151 1 0.0767(33) -0.1904(30) 0.1279(25) 0.053(9)
H152 1 0.0933(41) -0.0949(37) 0.2245(27) 0.062(10)
H153 1 -0.0483(40) -0.1196(37) 0.1859(29) 0.066(10)

loop_
_atom_type_symbol
_atom_type_description
_atom_type_scat_source
_atom_type_scat_dispersion_real
_atom_type_scat_dispersion_imag
C C 'International Tables Vol C Tables 4.2.6.8 and 6.1.1.4' 0.0181 0.009
O O 'International Tables Vol C Tables 4.2.6.8 and 6.1.1.4' 0.0492 0.032
H H 'International Tables Vol C Tables 4.2.6.8 and 6.1.1.4' 0.0000 0.000
